data_7045441
loop_
_publ_author_name
'Ali, Zahra'
'Richey, Nathaniel E.'
'Bock, Duane C.'
'Abboud, Khalil A.'
'Akhtar, Javeed'
'Sher, Muhammad'
'McElwee-White, Lisa'

_publ_section_title
;
 N,N-Disubstituted-N'-acylthioureas as modular ligands for deposition of
 transition metal sulfides.
;
_journal_issue 8
_journal_name_full 'Dalton transactions (Cambridge, England : 2003)'
_journal_page_first 2719
_journal_page_last 2726
_journal_paper_doi 10.1039/c7dt04860b
_journal_volume 47
_journal_year 2018
_chemical_formula_sum 'C34 H45 N5 O2 S2 Zn'
_chemical_formula_weight 685.24
_space_group_crystal_system monoclinic
_space_group_IT_number 14
_space_group_name_Hall '-P 2yn'
_space_group_name_H-M_alt 'P 1 21/n 1'
_symmetry_space_group_name_Hall '-P 2yn'
_symmetry_space_group_name_H-M 'P 1 21/n 1'
_atom_sites_solution_hydrogens geom
_atom_sites_solution_primary direct
_atom_sites_solution_secondary difmap
_audit_creation_method SHELXL-2014/7
_audit_update_record
;
2017-12-13 deposited with the CCDC.
2018-01-29 downloaded from the CCDC.
;
_cell_angle_alpha 90
_cell_angle_beta 99.859(2)
_cell_angle_gamma 90
_cell_formula_units_Z 4
_cell_length_a 13.8922(16)
_cell_length_b 7.4030(9)
_cell_length_c 34.250(4)
_cell_measurement_reflns_used 2660
_cell_measurement_temperature 100(2)
_cell_measurement_theta_max 23.88
_cell_measurement_theta_min 2.41
_cell_volume 3470.4(7)
_computing_cell_refinement 'Bruker APEX3 (Bruker, 2014)'
_computing_data_collection 'Bruker APEX3 (Bruker, 2014)'
_computing_data_reduction 'Bruker Apex3 SAINT (Bruker, 2014)'
_computing_molecular_graphics 'XP in SHELXTL-plus, Bruker 2014'
_computing_publication_material 'SHELXL2014/7, Sheldrick, G. M. 2014'
_computing_structure_refinement 'SHELXL2014/7, Sheldrick G. M. 2014'
_computing_structure_solution 'SHELXL2014/7, Sheldrick G. M. 2014'
_diffrn_ambient_temperature 100(2)
_diffrn_measured_fraction_theta_full 1.000
_diffrn_measured_fraction_theta_max 0.998
_diffrn_measurement_device_type 'Bruker APEX-II DUO'
_diffrn_measurement_method 'phi and omega scans'
_diffrn_radiation_type MoK\a
_diffrn_radiation_wavelength 0.71073
_diffrn_reflns_av_R_equivalents 0.1359
_diffrn_reflns_av_unetI/netI 0.1939
_diffrn_reflns_Laue_measured_fraction_full 1.000
_diffrn_reflns_Laue_measured_fraction_max 0.998
_diffrn_reflns_limit_h_max 18
_diffrn_reflns_limit_h_min -15
_diffrn_reflns_limit_k_max 9
_diffrn_reflns_limit_k_min -9
_diffrn_reflns_limit_l_max 43
_diffrn_reflns_limit_l_min -45
_diffrn_reflns_number 34093
_diffrn_reflns_point_group_measured_fraction_full 1.000
_diffrn_reflns_point_group_measured_fraction_max 0.998
_diffrn_reflns_theta_full 25.000
_diffrn_reflns_theta_max 28.323
_diffrn_reflns_theta_min 1.207
_diffrn_source 'fine-focus sealed tube'
_exptl_absorpt_coefficient_mu 0.865
_exptl_absorpt_correction_T_max 0.9788
_exptl_absorpt_correction_T_min 0.8661
_exptl_absorpt_correction_type integration
_exptl_absorpt_process_details 'based on measured indexed crystal faces, Bruker SHELXTL2014 (Sheldrick, 2014)'
_exptl_crystal_colour colourless
_exptl_crystal_density_diffrn 1.312
_exptl_crystal_description needle
_exptl_crystal_F_000 1448
_exptl_crystal_size_max 0.304
_exptl_crystal_size_mid 0.036
_exptl_crystal_size_min 0.035
_refine_diff_density_max 1.188
_refine_diff_density_min -0.545
_refine_diff_density_rms 0.138
_refine_ls_extinction_method none
_refine_ls_goodness_of_fit_ref 0.829
_refine_ls_hydrogen_treatment constr
_refine_ls_matrix_type full
_refine_ls_number_parameters 406
_refine_ls_number_reflns 8616
_refine_ls_number_restraints 0
_refine_ls_restrained_S_all 0.829
_refine_ls_R_factor_all 0.1435
_refine_ls_R_factor_gt 0.0498
_refine_ls_shift/su_max 0.003
_refine_ls_shift/su_mean 0.000
_refine_ls_structure_factor_coef Fsqd
_refine_ls_weighting_details 'w=1/[\s^2^(Fo^2^)+(0.0465P)^2^] where P=(Fo^2^+2Fc^2^)/3'
_refine_ls_weighting_scheme calc
_refine_ls_wR_factor_gt 0.0892
_refine_ls_wR_factor_ref 0.1210
_reflns_Friedel_coverage 0.000
_reflns_number_gt 3934
_reflns_number_total 8616
_reflns_threshold_expression 'I > 2\s(I)'
_cod_data_source_file c7dt04860b2.cif
_cod_data_source_block ali7
_cod_depositor_comments 'Adding full bibliography for 7045439--7045442.cif.'
_cod_database_code 7045441
_shelx_shelxl_version_number 2014/7
_shelx_space_group_comment
; 
The symmetry employed for this shelxl refinement is uniquely defined 
by the following loop, which should always be used as a source of 
symmetry information in preference to the above space-group names. 
They are only intended as comments. 
;
_shelx_estimated_absorpt_t_min 0.779
_shelx_estimated_absorpt_t_max 0.970

loop_
_space_group_symop_operation_xyz
'x, y, z'
'-x+1/2, y+1/2, -z+1/2'
'-x, -y, -z'
'x-1/2, -y-1/2, z-1/2'

loop_
_atom_site_label
_atom_site_type_symbol
_atom_site_fract_x
_atom_site_fract_y
_atom_site_fract_z
_atom_site_U_iso_or_equiv
_atom_site_adp_type
_atom_site_occupancy
_atom_site_site_symmetry_order
_atom_site_calc_flag
_atom_site_refinement_flags_posn
_atom_site_refinement_flags_adp
Zn1 Zn 0.82732(3) 0.49278(7) 0.43466(2) 0.01759(13) Uani 1 1 d . .
S1 S 0.86650(7) 0.58526(15) 0.49862(3) 0.0170(2) Uani 1 1 d . .
O1 O 0.68877(19) 0.5639(4) 0.42451(7) 0.0224(7) Uani 1 1 d . .
N1 N 0.6741(2) 0.6987(4) 0.48508(9) 0.0161(8) Uani 1 1 d . .
N2 N 0.7837(2) 0.8813(4) 0.52328(9) 0.0135(7) Uani 1 1 d . .
C1 C 0.6414(3) 0.6149(6) 0.45126(12) 0.0174(9) Uani 1 1 d . .
C2 C 0.7684(3) 0.7314(5) 0.50086(11) 0.0145(9) Uani 1 1 d . .
C3 C 0.7040(3) 1.0101(6) 0.52776(11) 0.0176(9) Uani 1 1 d . .
H3A H 0.7353 1.1079 0.5457 0.021 Uiso 1 1 calc R U
C4 C 0.8821(3) 0.9329(5) 0.54484(11) 0.0143(9) Uani 1 1 d . .
H4A H 0.9285 0.8349 0.5403 0.017 Uiso 1 1 calc R U
C5 C 0.6247(3) 0.9276(6) 0.54853(11) 0.0211(10) Uani 1 1 d . .
H5A H 0.6555 0.8546 0.5711 0.032 Uiso 1 1 calc R U
H5B H 0.5816 0.8509 0.5298 0.032 Uiso 1 1 calc R U
H5C H 0.5864 1.0245 0.5579 0.032 Uiso 1 1 calc R U
C6 C 0.6613(3) 1.1029(6) 0.48871(12) 0.0233(10) Uani 1 1 d . .
H6A H 0.7144 1.1527 0.4765 0.035 Uiso 1 1 calc R U
H6B H 0.6177 1.2008 0.4939 0.035 Uiso 1 1 calc R U
H6C H 0.6244 1.0148 0.4707 0.035 Uiso 1 1 calc R U
C7 C 0.8835(3) 0.9447(6) 0.58958(11) 0.0209(10) Uani 1 1 d . .
H7A H 0.8534 0.8361 0.5985 0.031 Uiso 1 1 calc R U
H7B H 0.8468 1.0516 0.5954 0.031 Uiso 1 1 calc R U
H7C H 0.9512 0.9541 0.6034 0.031 Uiso 1 1 calc R U
C8 C 0.9175(3) 1.1064(6) 0.52849(12) 0.0227(10) Uani 1 1 d . .
H8A H 0.9144 1.0945 0.4998 0.034 Uiso 1 1 calc R U
H8B H 0.9850 1.1299 0.5412 0.034 Uiso 1 1 calc R U
H8C H 0.8758 1.2068 0.5339 0.034 Uiso 1 1 calc R U
C9 C 0.5338(3) 0.5917(5) 0.44264(11) 0.0163(9) Uani 1 1 d . .
H9A H 0.4966 0.6130 0.4630 0.020 Uiso 1 1 calc R U
C10 C 0.4886(3) 0.5417(5) 0.40700(11) 0.0151(9) Uani 1 1 d . .
H10A H 0.5299 0.5134 0.3885 0.018 Uiso 1 1 calc R U
C11 C 0.3837(3) 0.5243(5) 0.39232(10) 0.0131(8) Uani 1 1 d . .
C12 C 0.3522(3) 0.4902(6) 0.35204(11) 0.0218(9) Uani 1 1 d . .
H12A H 0.3992 0.4768 0.3351 0.026 Uiso 1 1 calc R U
C13 C 0.2539(3) 0.4757(6) 0.33636(11) 0.0253(11) Uani 1 1 d . .
H13A H 0.2338 0.4526 0.3089 0.030 Uiso 1 1 calc R U
C14 C 0.1853(3) 0.4948(7) 0.36074(11) 0.0237(9) Uani 1 1 d . .
H14A H 0.1178 0.4846 0.3500 0.028 Uiso 1 1 calc R U
C15 C 0.2145(3) 0.5290(5) 0.40103(11) 0.0192(10) Uani 1 1 d . .
H15A H 0.1671 0.5438 0.4177 0.023 Uiso 1 1 calc R U
C16 C 0.3127(3) 0.5413(5) 0.41654(11) 0.0174(10) Uani 1 1 d . .
H16A H 0.3325 0.5618 0.4441 0.021 Uiso 1 1 calc R U
S21 S 0.85176(8) 0.19868(15) 0.41621(3) 0.0188(2) Uani 1 1 d . .
O21 O 0.87145(19) 0.6125(4) 0.38986(7) 0.0192(7) Uani 1 1 d . .
N21 N 0.8425(2) 0.3716(5) 0.34545(9) 0.0155(8) Uani 1 1 d . .
N22 N 0.7247(2) 0.1558(4) 0.34783(9) 0.0148(8) Uani 1 1 d . .
C21 C 0.8796(3) 0.5285(6) 0.35804(11) 0.0160(9) Uani 1 1 d . .
C22 C 0.8005(3) 0.2493(5) 0.36686(11) 0.0160(9) Uani 1 1 d . .
C23 C 0.6752(3) 0.2043(6) 0.30694(11) 0.0172(9) Uani 1 1 d . .
H23A H 0.6152 0.1274 0.3014 0.021 Uiso 1 1 calc R U
C24 C 0.6785(3) 0.0080(6) 0.36722(11) 0.0204(9) Uani 1 1 d . .
H24A H 0.7239 -0.0240 0.3922 0.025 Uiso 1 1 calc R U
C25 C 0.7368(3) 0.1538(6) 0.27563(11) 0.0240(11) Uani 1 1 d . .
H25A H 0.7576 0.0276 0.2792 0.036 Uiso 1 1 calc R U
H25B H 0.7945 0.2321 0.2784 0.036 Uiso 1 1 calc R U
H25C H 0.6979 0.1695 0.2492 0.036 Uiso 1 1 calc R U
C26 C 0.6396(3) 0.3995(6) 0.30363(12) 0.0249(10) Uani 1 1 d . .
H26A H 0.6083 0.4289 0.3264 0.037 Uiso 1 1 calc R U
H26B H 0.5923 0.4146 0.2791 0.037 Uiso 1 1 calc R U
H26C H 0.6952 0.4804 0.3033 0.037 Uiso 1 1 calc R U
C27 C 0.6641(3) -0.1608(6) 0.34172(13) 0.0265(11) Uani 1 1 d . .
H27A H 0.7250 -0.1894 0.3322 0.040 Uiso 1 1 calc R U
H27B H 0.6119 -0.1399 0.3190 0.040 Uiso 1 1 calc R U
H27C H 0.6461 -0.2620 0.3575 0.040 Uiso 1 1 calc R U
C28 C 0.5831(3) 0.0758(6) 0.37913(12) 0.0275(11) Uani 1 1 d . .
H28A H 0.5965 0.1838 0.3957 0.041 Uiso 1 1 calc R U
H28B H 0.5558 -0.0187 0.3940 0.041 Uiso 1 1 calc R U
H28C H 0.5361 0.1055 0.3552 0.041 Uiso 1 1 calc R U
C29 C 0.9319(3) 0.6193(6) 0.32952(11) 0.0163(9) Uani 1 1 d . .
H29A H 0.9485 0.5505 0.3082 0.020 Uiso 1 1 calc R U
C30 C 0.9569(3) 0.7931(6) 0.33220(11) 0.0182(10) Uani 1 1 d . .
H30A H 0.9387 0.8597 0.3535 0.022 Uiso 1 1 calc R U
C31 C 1.0100(3) 0.8915(6) 0.30527(11) 0.0186(10) Uani 1 1 d . .
C32 C 1.0077(3) 1.0795(6) 0.30410(11) 0.0188(10) Uani 1 1 d . .
H32A H 0.9723 1.1439 0.3210 0.023 Uiso 1 1 calc R U
C33 C 1.0568(3) 1.1742(6) 0.27828(12) 0.0219(10) Uani 1 1 d . .
H33A H 1.0534 1.3023 0.2772 0.026 Uiso 1 1 calc R U
C34 C 1.1104(3) 1.0816(7) 0.25439(12) 0.0215(10) Uani 1 1 d . .
H34A H 1.1445 1.1459 0.2370 0.026 Uiso 1 1 calc R U
C35 C 1.1144(3) 0.8955(7) 0.25578(12) 0.0216(10) Uani 1 1 d . .
H35A H 1.1520 0.8319 0.2396 0.026 Uiso 1 1 calc R U
C36 C 1.0641(3) 0.8017(6) 0.28063(12) 0.0206(10) Uani 1 1 d . .
H36A H 1.0663 0.6734 0.2809 0.025 Uiso 1 1 calc R U
N41 N 1.1116(3) 0.4921(6) 0.21379(11) 0.0403(10) Uani 1 1 d . .
C41 C 1.1554(3) 0.4851(7) 0.18857(12) 0.0263(10) Uani 1 1 d . .
C42 C 1.2116(3) 0.4762(6) 0.15632(12) 0.0294(11) Uani 1 1 d . .
H42A H 1.2766 0.4266 0.1663 0.044 Uiso 1 1 calc R U
H42B H 1.2183 0.5978 0.1458 0.044 Uiso 1 1 calc R U
H42C H 1.1778 0.3982 0.1352 0.044 Uiso 1 1 calc R U

loop_
_atom_site_aniso_label
_atom_site_aniso_U_11
_atom_site_aniso_U_22
_atom_site_aniso_U_33
_atom_site_aniso_U_23
_atom_site_aniso_U_13
_atom_site_aniso_U_12
Zn1 0.0178(2) 0.0230(3) 0.0128(2) -0.0036(3) 0.00495(17) -0.0006(3)
S1 0.0188(6) 0.0196(6) 0.0123(5) -0.0048(5) 0.0018(4) 0.0033(5)
O1 0.0175(15) 0.039(2) 0.0120(14) -0.0051(13) 0.0051(12) 0.0015(13)
N1 0.0151(19) 0.020(2) 0.0125(17) -0.0053(16) 0.0012(14) -0.0020(16)
N2 0.0148(18) 0.0135(19) 0.0124(17) -0.0020(15) 0.0031(14) 0.0012(15)
C1 0.016(2) 0.018(2) 0.019(2) 0.0059(19) 0.0042(18) 0.0027(19)
C2 0.016(2) 0.017(2) 0.011(2) 0.0023(18) 0.0040(17) 0.0014(19)
C3 0.018(2) 0.015(2) 0.019(2) -0.007(2) 0.0017(16) 0.003(2)
C4 0.012(2) 0.015(2) 0.015(2) -0.0045(17) 0.0007(16) -0.0021(17)
C5 0.020(2) 0.027(3) 0.017(2) -0.0031(19) 0.0063(18) 0.003(2)
C6 0.018(2) 0.029(3) 0.024(2) 0.001(2) 0.0056(19) 0.007(2)
C7 0.023(2) 0.023(3) 0.016(2) -0.0041(18) 0.0020(18) -0.0038(19)
C8 0.019(2) 0.026(3) 0.024(2) 0.004(2) 0.0063(19) -0.003(2)
C9 0.015(2) 0.017(2) 0.018(2) -0.0016(19) 0.0064(17) -0.0014(19)
C10 0.014(2) 0.016(3) 0.016(2) 0.0013(17) 0.0046(16) 0.0023(17)
C11 0.015(2) 0.009(2) 0.0149(19) 0.0026(18) 0.0025(15) 0.0008(18)
C12 0.016(2) 0.029(3) 0.021(2) -0.001(2) 0.0066(16) 0.002(2)
C13 0.018(2) 0.041(3) 0.014(2) -0.006(2) -0.0033(16) 0.002(2)
C14 0.017(2) 0.030(3) 0.023(2) -0.001(2) 0.0007(16) 0.000(2)
C15 0.016(2) 0.017(3) 0.025(2) 0.003(2) 0.0077(17) 0.0013(19)
C16 0.021(2) 0.017(3) 0.0136(19) -0.0020(17) 0.0013(16) 0.0009(18)
S21 0.0219(6) 0.0199(6) 0.0142(5) -0.0007(5) 0.0013(4) 0.0007(5)
O21 0.0229(16) 0.0213(17) 0.0146(15) -0.0056(13) 0.0064(12) -0.0037(13)
N21 0.0164(18) 0.018(2) 0.0128(17) -0.0013(15) 0.0032(14) -0.0028(15)
N22 0.0162(19) 0.0165(19) 0.0117(17) -0.0021(15) 0.0025(14) -0.0010(15)
C21 0.0103(19) 0.020(3) 0.016(2) 0.0013(19) -0.0006(15) 0.0018(19)
C22 0.017(2) 0.015(2) 0.017(2) -0.0063(19) 0.0049(18) 0.0004(19)
C23 0.019(2) 0.022(2) 0.010(2) 0.0002(19) 0.0010(17) -0.004(2)
C24 0.025(2) 0.018(2) 0.018(2) -0.002(2) 0.0036(16) -0.006(2)
C25 0.031(3) 0.029(3) 0.011(2) -0.001(2) 0.0014(19) 0.001(2)
C26 0.025(3) 0.026(3) 0.023(2) -0.001(2) 0.0010(19) 0.005(2)
C27 0.029(3) 0.020(3) 0.029(3) 0.000(2) 0.003(2) -0.004(2)
C28 0.031(3) 0.029(3) 0.024(2) -0.003(2) 0.011(2) -0.006(2)
C29 0.013(2) 0.026(3) 0.011(2) -0.0016(19) 0.0030(16) 0.0024(19)
C30 0.013(2) 0.031(3) 0.011(2) -0.001(2) 0.0027(17) 0.000(2)
C31 0.015(2) 0.028(3) 0.012(2) 0.000(2) 0.0006(17) -0.003(2)
C32 0.017(2) 0.028(3) 0.011(2) -0.005(2) 0.0003(17) -0.001(2)
C33 0.026(3) 0.016(2) 0.023(2) 0.000(2) 0.002(2) -0.005(2)
C34 0.022(2) 0.028(3) 0.015(2) 0.000(2) 0.0055(19) -0.006(2)
C35 0.021(2) 0.029(3) 0.016(2) 0.001(2) 0.0051(19) -0.001(2)
C36 0.020(2) 0.020(3) 0.023(2) 0.001(2) 0.0038(19) -0.001(2)
N41 0.053(3) 0.032(2) 0.042(2) 0.002(2) 0.023(2) 0.002(3)
C41 0.031(2) 0.022(3) 0.025(2) -0.002(2) 0.0026(19) 0.001(2)
C42 0.032(3) 0.035(3) 0.021(2) -0.003(2) 0.0067(19) 0.000(2)

loop_
_atom_type_symbol
_atom_type_description
_atom_type_scat_dispersion_real
_atom_type_scat_dispersion_imag
_atom_type_scat_source
C C 0.0033 0.0016 'International Tables Vol C Tables 4.2.6.8 and 6.1.1.4'
H H 0.0000 0.0000 'International Tables Vol C Tables 4.2.6.8 and 6.1.1.4'
N N 0.0061 0.0033 'International Tables Vol C Tables 4.2.6.8 and 6.1.1.4'
O O 0.0106 0.0060 'International Tables Vol C Tables 4.2.6.8 and 6.1.1.4'
S S 0.1246 0.1234 'International Tables Vol C Tables 4.2.6.8 and 6.1.1.4'
Zn Zn 0.2839 1.4301 'International Tables Vol C Tables 4.2.6.8 and 6.1.1.4'

loop_
_geom_angle_atom_site_label_1
_geom_angle_atom_site_label_2
_geom_angle_atom_site_label_3
_geom_angle
O21 Zn1 O1 99.70(11)
O21 Zn1 S1 124.32(9)
O1 Zn1 S1 98.94(8)
O21 Zn1 S21 97.58(8)
O1 Zn1 S21 112.89(9)
S1 Zn1 S21 121.76(4)
C2 S1 Zn1 99.71(13)
C1 O1 Zn1 124.2(2)
C1 N1 C2 126.8(3)
C2 N2 C3 122.7(3)
C2 N2 C4 122.4(3)
C3 N2 C4 114.9(3)
O1 C1 N1 128.7(4)
O1 C1 C9 116.7(4)
N1 C1 C9 114.4(3)
N2 C2 N1 115.1(3)
N2 C2 S1 119.1(3)
N1 C2 S1 125.5(3)
N2 C3 C6 112.4(3)
N2 C3 C5 113.4(3)
C6 C3 C5 112.4(3)
N2 C3 H3A 105.9
C6 C3 H3A 105.9
C5 C3 H3A 105.9
N2 C4 C8 111.2(3)
N2 C4 C7 111.3(3)
C8 C4 C7 111.8(3)
N2 C4 H4A 107.4
C8 C4 H4A 107.4
C7 C4 H4A 107.4
C3 C5 H5A 109.5
C3 C5 H5B 109.5
H5A C5 H5B 109.5
C3 C5 H5C 109.5
H5A C5 H5C 109.5
H5B C5 H5C 109.5
C3 C6 H6A 109.5
C3 C6 H6B 109.5
H6A C6 H6B 109.5
C3 C6 H6C 109.5
H6A C6 H6C 109.5
H6B C6 H6C 109.5
C4 C7 H7A 109.5
C4 C7 H7B 109.5
H7A C7 H7B 109.5
C4 C7 H7C 109.5
H7A C7 H7C 109.5
H7B C7 H7C 109.5
C4 C8 H8A 109.5
C4 C8 H8B 109.5
H8A C8 H8B 109.5
C4 C8 H8C 109.5
H8A C8 H8C 109.5
H8B C8 H8C 109.5
C10 C9 C1 121.2(4)
C10 C9 H9A 119.4
C1 C9 H9A 119.4
C9 C10 C11 128.9(4)
C9 C10 H10A 115.5
C11 C10 H10A 115.5
C12 C11 C16 117.9(3)
C12 C11 C10 118.7(3)
C16 C11 C10 123.3(3)
C13 C12 C11 121.3(3)
C13 C12 H12A 119.4
C11 C12 H12A 119.4
C14 C13 C12 119.7(4)
C14 C13 H13A 120.2
C12 C13 H13A 120.2
C13 C14 C15 120.3(4)
C13 C14 H14A 119.8
C15 C14 H14A 119.8
C16 C15 C14 119.6(4)
C16 C15 H15A 120.2
C14 C15 H15A 120.2
C15 C16 C11 121.1(4)
C15 C16 H16A 119.4
C11 C16 H16A 119.4
C22 S21 Zn1 90.45(13)
C21 O21 Zn1 122.2(3)
C21 N21 C22 126.4(3)
C22 N22 C24 122.1(3)
C22 N22 C23 122.1(3)
C24 N22 C23 115.6(3)
O21 C21 N21 128.6(4)
O21 C21 C29 117.9(4)
N21 C21 C29 113.3(3)
N22 C22 N21 117.3(3)
N22 C22 S21 121.0(3)
N21 C22 S21 121.3(3)
N22 C23 C26 112.9(3)
N22 C23 C25 112.0(3)
C26 C23 C25 113.1(3)
N22 C23 H23A 106.0
C26 C23 H23A 106.0
C25 C23 H23A 106.0
N22 C24 C27 112.0(3)
N22 C24 C28 109.7(4)
C27 C24 C28 112.8(3)
N22 C24 H24A 107.4
C27 C24 H24A 107.4
C28 C24 H24A 107.4
C23 C25 H25A 109.5
C23 C25 H25B 109.5
H25A C25 H25B 109.5
C23 C25 H25C 109.5
H25A C25 H25C 109.5
H25B C25 H25C 109.5
C23 C26 H26A 109.5
C23 C26 H26B 109.5
H26A C26 H26B 109.5
C23 C26 H26C 109.5
H26A C26 H26C 109.5
H26B C26 H26C 109.5
C24 C27 H27A 109.5
C24 C27 H27B 109.5
H27A C27 H27B 109.5
C24 C27 H27C 109.5
H27A C27 H27C 109.5
H27B C27 H27C 109.5
C24 C28 H28A 109.5
C24 C28 H28B 109.5
H28A C28 H28B 109.5
C24 C28 H28C 109.5
H28A C28 H28C 109.5
H28B C28 H28C 109.5
C30 C29 C21 123.1(4)
C30 C29 H29A 118.4
C21 C29 H29A 118.4
C29 C30 C31 126.1(4)
C29 C30 H30A 117.0
C31 C30 H30A 117.0
C36 C31 C32 118.2(4)
C36 C31 C30 121.7(4)
C32 C31 C30 120.1(4)
C31 C32 C33 120.6(4)
C31 C32 H32A 119.7
C33 C32 H32A 119.7
C34 C33 C32 119.9(4)
C34 C33 H33A 120.0
C32 C33 H33A 120.0
C35 C34 C33 119.9(4)
C35 C34 H34A 120.1
C33 C34 H34A 120.1
C36 C35 C34 120.2(4)
C36 C35 H35A 119.9
C34 C35 H35A 119.9
C35 C36 C31 121.1(4)
C35 C36 H36A 119.4
C31 C36 H36A 119.4
N41 C41 C42 179.9(5)
C41 C42 H42A 109.5
C41 C42 H42B 109.5
H42A C42 H42B 109.5
C41 C42 H42C 109.5
H42A C42 H42C 109.5
H42B C42 H42C 109.5

loop_
_geom_bond_atom_site_label_1
_geom_bond_atom_site_label_2
_geom_bond_distance
Zn1 O21 1.959(3)
Zn1 O1 1.968(3)
Zn1 S1 2.2706(11)
Zn1 S21 2.3083(12)
S1 C2 1.752(4)
O1 C1 1.274(4)
N1 C1 1.324(5)
N1 C2 1.351(5)
N2 C2 1.345(5)
N2 C3 1.488(5)
N2 C4 1.489(5)
C1 C9 1.482(5)
C3 C6 1.530(5)
C3 C5 1.537(5)
C3 H3A 1.0000
C4 C8 1.516(5)
C4 C7 1.532(5)
C4 H4A 1.0000
C5 H5A 0.9800
C5 H5B 0.9800
C5 H5C 0.9800
C6 H6A 0.9800
C6 H6B 0.9800
C6 H6C 0.9800
C7 H7A 0.9800
C7 H7B 0.9800
C7 H7C 0.9800
C8 H8A 0.9800
C8 H8B 0.9800
C8 H8C 0.9800
C9 C10 1.326(5)
C9 H9A 0.9500
C10 C11 1.463(5)
C10 H10A 0.9500
C11 C12 1.397(5)
C11 C16 1.398(5)
C12 C13 1.383(5)
C12 H12A 0.9500
C13 C14 1.377(5)
C13 H13A 0.9500
C14 C15 1.393(5)
C14 H14A 0.9500
C15 C16 1.380(5)
C15 H15A 0.9500
C16 H16A 0.9500
S21 C22 1.759(4)
O21 C21 1.277(4)
N21 C21 1.313(5)
N21 C22 1.359(5)
N22 C22 1.333(5)
N22 C24 1.483(5)
N22 C23 1.495(5)
C21 C29 1.476(5)
C23 C26 1.525(6)
C23 C25 1.529(5)
C23 H23A 1.0000
C24 C27 1.518(6)
C24 C28 1.536(5)
C24 H24A 1.0000
C25 H25A 0.9800
C25 H25B 0.9800
C25 H25C 0.9800
C26 H26A 0.9800
C26 H26B 0.9800
C26 H26C 0.9800
C27 H27A 0.9800
C27 H27B 0.9800
C27 H27C 0.9800
C28 H28A 0.9800
C28 H28B 0.9800
C28 H28C 0.9800
C29 C30 1.332(5)
C29 H29A 0.9500
C30 C31 1.469(5)
C30 H30A 0.9500
C31 C36 1.391(5)
C31 C32 1.393(5)
C32 C33 1.395(6)
C32 H32A 0.9500
C33 C34 1.380(6)
C33 H33A 0.9500
C34 C35 1.379(5)
C34 H34A 0.9500
C35 C36 1.378(5)
C35 H35A 0.9500
C36 H36A 0.9500
N41 C41 1.140(5)
C41 C42 1.460(5)
C42 H42A 0.9800
C42 H42B 0.9800
C42 H42C 0.9800
